data_4027964
loop_
_publ_author_name
'David M. Hodgson'
'Andrew Charlton'
'Robert S. Paton'
'Amber L. Thompson'

_publ_contact_author 'David M. Hodgson'
_publ_contact_author_email david.hodgson@chem.ox.ac.uk
_publ_section_title
;
 C-Alkylation of Chiral Tropane- and Homotropane-Derived Enamines
;
_journal_name_full 'Journal of Organic Chemistry'
_journal_page_first 1508
_journal_page_last 1518
_journal_paper_doi 10.1021/jo3025972
_journal_volume 78
_journal_year 2013
_chemical_absolute_configuration ad
_chemical_formula_moiety 'C11 H19 N1 O1'
_chemical_formula_sum 'C11 H19 N O'
_chemical_formula_weight 181.28
_space_group_IT_number 19
_symmetry_cell_setting orthorhombic
_symmetry_space_group_name_Hall 'P 2ac 2ab'
_symmetry_space_group_name_H-M 'P 21 21 21'
_atom_sites_solution_hydrogens difmap
_atom_sites_solution_primary other
_audit_creation_date 12-09-04
_audit_creation_method CRYSTALS_ver_14.40
_cell_angle_alpha 90
_cell_angle_beta 90
_cell_angle_gamma 90
_cell_formula_units_Z 4
_cell_length_a 5.9046(1)
_cell_length_b 8.2614(1)
_cell_length_c 21.5105(1)
_cell_measurement_reflns_used 37004
_cell_measurement_temperature 150
_cell_measurement_theta_max 76
_cell_measurement_theta_min 4
_cell_volume 1049.29(2)
_computing_cell_refinement 'CrysAlis, (Oxford Diffraction, 2002)'
_computing_data_collection 'SuperNova, (Oxford Diffraction, 2010)'
_computing_data_reduction 'CrysAlis, (Oxford Diffraction, 2002)'
_computing_molecular_graphics 'CAMERON (Watkin et al., 1996)'
_computing_publication_material 'CRYSTALS (Betteridge et al., 2003)'
_computing_structure_refinement 'CRYSTALS (Betteridge et al., 2003)'
_computing_structure_solution 'Superflip (Palatinus & Chapuis, 2007)'
_diffrn_ambient_temperature 150
_diffrn_measured_fraction_theta_full 0.999
_diffrn_measured_fraction_theta_max 0.999
_diffrn_measurement_device Area
_diffrn_measurement_device_type 'Oxford Diffraction SuperNova'
_diffrn_measurement_method \w
_diffrn_radiation_monochromator graphite
_diffrn_radiation_type 'Cu K\a'
_diffrn_radiation_wavelength 1.54180
_diffrn_reflns_av_R_equivalents 0.032
_diffrn_reflns_limit_h_max 7
_diffrn_reflns_limit_h_min -7
_diffrn_reflns_limit_k_max 10
_diffrn_reflns_limit_k_min -10
_diffrn_reflns_limit_l_max 26
_diffrn_reflns_limit_l_min -27
_diffrn_reflns_number 50455
_diffrn_reflns_theta_full 76.640
_diffrn_reflns_theta_max 76.640
_diffrn_reflns_theta_min 4.110
_diffrn_standards_number 0
_exptl_absorpt_coefficient_mu 0.564
_exptl_absorpt_correction_T_max 0.98
_exptl_absorpt_correction_T_min 0.61
_exptl_absorpt_correction_type multi-scan
_exptl_absorpt_process_details 'CrysAlis, (Oxford Diffraction, 2002)'
_exptl_crystal_colour clear_pale_colourless
_exptl_crystal_density_diffrn 1.147
_exptl_crystal_description needle
_exptl_crystal_F_000 400
_exptl_crystal_size_max 0.29
_exptl_crystal_size_mid 0.04
_exptl_crystal_size_min 0.03
_refine_diff_density_max 0.20
_refine_diff_density_min -0.11
_refine_ls_abs_structure_details 'Flack (1983), 890 Friedel-pairs'
_refine_ls_abs_structure_Flack 0.04(19)
_refine_ls_extinction_method none
_refine_ls_goodness_of_fit_ref 1.0060
_refine_ls_hydrogen_treatment constr
_refine_ls_matrix_type full
_refine_ls_number_parameters 119
_refine_ls_number_reflns 2198
_refine_ls_number_restraints 0
_refine_ls_R_factor_all 0.0254
_refine_ls_R_factor_gt 0.0252
_refine_ls_shift/su_max 0.0007193
_refine_ls_shift/su_mean 0.0000473
_refine_ls_structure_factor_coef Fsqd
_refine_ls_weighting_details
;
 Method= Modified Sheldrick 
 w=1/[\s^2^(F^2^) + ( 0.04P)^2^ + 0.16P] 
 ,where P=(max(Fo^2^,0) + 2Fc^2^)/3 
;
_refine_ls_weighting_scheme calc
_refine_ls_wR_factor_all 0.0676
_refine_ls_wR_factor_gt 0.0674
_refine_ls_wR_factor_ref 0.0676
_reflns_limit_h_max 7
_reflns_limit_h_min -7
_reflns_limit_k_max 10
_reflns_limit_k_min 0
_reflns_limit_l_max 26
_reflns_limit_l_min 0
_reflns_number_gt 2173
_reflns_number_total 2205
_reflns_threshold_expression I>2.0\s(I)
_oxford_diffrn_Wilson_B_factor 2.30
_oxford_diffrn_Wilson_scale 0.01
_oxford_refine_ls_r_factor_ref 0.0254
_oxford_refine_ls_scale 10.7(4)
_oxford_reflns_number_all 2198
_oxford_reflns_threshold_expression_ref I>-3.0\s(I)
_oxford_structure_analysis_title 6441-2
_cod_data_source_file jo3025972_si_002_3.cif
_cod_data_source_block 18-2
_cod_original_sg_symbol_H-M 'P 21 21 21 '
_cod_original_formula_sum 'C11 H19 N1 O1'
_cod_database_code 4027964

loop_
_symmetry_equiv_pos_as_xyz
x,y,z
-x+1/2,-y,z+1/2
x+1/2,-y+1/2,-z
-x,y+1/2,-z+1/2

loop_
_atom_site_label
_atom_site_type_symbol
_atom_site_fract_x
_atom_site_fract_y
_atom_site_fract_z
_atom_site_U_iso_or_equiv
_atom_site_occupancy
_atom_site_adp_type
_atom_site_refinement_flags_posn
N1 N -0.12008(13) 0.43889(9) 0.64237(4) 0.0249 1.0000 Uani .
C2 C -0.00338(16) 0.55429(10) 0.60133(4) 0.0235 1.0000 Uani .
C3 C 0.14335(16) 0.46389(11) 0.55276(4) 0.0241 1.0000 Uani .
C4 C 0.28835(15) 0.33079(10) 0.57933(4) 0.0211 1.0000 Uani .
C5 C 0.18278(15) 0.22554(10) 0.62976(4) 0.0212 1.0000 Uani .
C6 C 0.03816(16) 0.33171(11) 0.67487(4) 0.0235 1.0000 Uani .
C7 C -0.18121(19) 0.65508(12) 0.56735(5) 0.0360 1.0000 Uani .
O8 O 0.47874(11) 0.30505(8) 0.55953(3) 0.0291 1.0000 Uani .
C9 C 0.02413(17) 0.10479(11) 0.59667(4) 0.0275 1.0000 Uani .
C10 C 0.36683(17) 0.13053(12) 0.66406(5) 0.0298 1.0000 Uani .
C11 C 0.17815(18) 0.43723(12) 0.71921(4) 0.0298 1.0000 Uani .
C12 C 0.30364(18) 0.57113(12) 0.68451(4) 0.0289 1.0000 Uani .
C13 C 0.14202(17) 0.66487(11) 0.64237(5) 0.0280 1.0000 Uani .
H31 H 0.2400 0.5405 0.5295 0.0301 1.0000 Uiso R
H32 H 0.0439 0.4129 0.5224 0.0300 1.0000 Uiso R
H61 H -0.0511 0.2542 0.7003 0.0273 1.0000 Uiso R
H71 H -0.1073 0.7315 0.5375 0.0522 1.0000 Uiso R
H72 H -0.2723 0.7178 0.5971 0.0533 1.0000 Uiso R
H73 H -0.2852 0.5830 0.5433 0.0524 1.0000 Uiso R
H91 H -0.0371 0.0302 0.6274 0.0414 1.0000 Uiso R
H92 H -0.0980 0.1581 0.5748 0.0409 1.0000 Uiso R
H93 H 0.1114 0.0406 0.5672 0.0399 1.0000 Uiso R
H101 H 0.2980 0.0729 0.6992 0.0432 1.0000 Uiso R
H102 H 0.4853 0.2040 0.6788 0.0419 1.0000 Uiso R
H103 H 0.4416 0.0520 0.6361 0.0431 1.0000 Uiso R
H111 H 0.0709 0.4859 0.7482 0.0373 1.0000 Uiso R
H112 H 0.2838 0.3708 0.7420 0.0359 1.0000 Uiso R
H121 H 0.3730 0.6460 0.7150 0.0346 1.0000 Uiso R
H122 H 0.4303 0.5235 0.6597 0.0330 1.0000 Uiso R
H131 H 0.0392 0.7294 0.6681 0.0345 1.0000 Uiso R
H132 H 0.2285 0.7406 0.6154 0.0332 1.0000 Uiso R
H11 H -0.2117 0.3797 0.6204 0.0328 1.0000 Uiso R

loop_
_atom_site_aniso_label
_atom_site_aniso_U_11
_atom_site_aniso_U_22
_atom_site_aniso_U_33
_atom_site_aniso_U_23
_atom_site_aniso_U_13
_atom_site_aniso_U_12
N1 0.0202(3) 0.0226(4) 0.0320(4) 0.0018(3) 0.0005(3) -0.0001(3)
C2 0.0236(4) 0.0186(4) 0.0283(4) 0.0019(3) -0.0023(4) 0.0001(3)
C3 0.0307(5) 0.0214(4) 0.0204(4) 0.0022(3) -0.0017(4) -0.0027(4)
C4 0.0244(4) 0.0203(4) 0.0187(4) -0.0047(3) -0.0012(3) -0.0024(3)
C5 0.0227(4) 0.0192(4) 0.0217(4) 0.0018(3) -0.0014(3) 0.0017(3)
C6 0.0249(4) 0.0236(4) 0.0219(4) 0.0022(3) 0.0033(3) 0.0006(4)
C7 0.0335(5) 0.0252(4) 0.0492(6) 0.0087(4) -0.0102(5) 0.0024(4)
O8 0.0268(3) 0.0334(3) 0.0270(3) -0.0045(3) 0.0055(3) -0.0009(3)
C9 0.0323(5) 0.0194(4) 0.0309(5) 0.0006(3) -0.0032(4) -0.0021(4)
C10 0.0291(5) 0.0290(5) 0.0314(5) 0.0057(4) -0.0030(4) 0.0062(4)
C11 0.0365(5) 0.0331(5) 0.0198(4) -0.0042(4) -0.0003(4) 0.0039(4)
C12 0.0307(5) 0.0290(4) 0.0269(4) -0.0078(4) -0.0046(4) -0.0017(4)
C13 0.0307(5) 0.0199(4) 0.0335(5) -0.0047(4) -0.0012(4) -0.0004(4)

loop_
_atom_type_symbol
_atom_type_scat_dispersion_real
_atom_type_scat_dispersion_imag
_atom_type_scat_Cromer_Mann_a1
_atom_type_scat_Cromer_Mann_b1
_atom_type_scat_Cromer_Mann_a2
_atom_type_scat_Cromer_Mann_b2
_atom_type_scat_Cromer_Mann_a3
_atom_type_scat_Cromer_Mann_b3
_atom_type_scat_Cromer_Mann_a4
_atom_type_scat_Cromer_Mann_b4
_atom_type_scat_Cromer_Mann_c
_atom_type_scat_source
C 0.0181 0.0091 2.3100 20.8439 1.0200 10.2075 1.5886 0.5687 0.8650 51.6512 0.2156 'International Tables Vol C 4.2.6.8 and 6.1.1.4'
H 0.0000 0.0000 0.4930 10.5109 0.3229 26.1257 0.1402 3.1424 0.0408 57.7998 0.0030 'International Tables Vol C 4.2.6.8 and 6.1.1.4'
N 0.0311 0.0180 12.2126 0.0057 3.1322 9.8933 2.0125 28.9975 1.1663 0.5826 -11.5290 'International Tables Vol C 4.2.6.8 and 6.1.1.4'
O 0.0492 0.0322 3.0485 13.2771 2.2868 5.7011 1.5463 0.3239 0.8670 32.9089 0.2508 'International Tables Vol C 4.2.6.8 and 6.1.1.4'

loop_
_geom_angle_atom_site_label_1
_geom_angle_atom_site_label_2
_geom_angle_atom_site_label_3
_geom_angle
_geom_angle_publ_flag
C2 N1 C6 112.30(7) yes
C2 N1 H11 109.3 no
C6 N1 H11 108.4 no
N1 C2 C3 110.75(7) yes
N1 C2 C7 108.59(8) yes
C3 C2 C7 108.95(8) yes
N1 C2 C13 107.64(7) yes
C3 C2 C13 111.25(7) yes
C7 C2 C13 109.62(8) yes
C2 C3 C4 114.46(7) yes
C2 C3 H31 110.8 no
C4 C3 H31 109.4 no
C2 C3 H32 108.9 no
C4 C3 H32 106.4 no
H31 C3 H32 106.6 no
C3 C4 C5 117.01(7) yes
C3 C4 O8 121.21(8) yes
C5 C4 O8 121.72(8) yes
C4 C5 C6 110.21(7) yes
C4 C5 C9 106.80(7) yes
C6 C5 C9 108.53(7) yes
C4 C5 C10 110.21(8) yes
C6 C5 C10 112.13(7) yes
C9 C5 C10 108.79(7) yes
C5 C6 N1 113.06(7) yes
C5 C6 C11 114.25(7) yes
N1 C6 C11 107.27(8) yes
C5 C6 H61 105.7 no
N1 C6 H61 108.3 no
C11 C6 H61 108.0 no
C2 C7 H71 110.6 no
C2 C7 H72 110.6 no
H71 C7 H72 108.9 no
C2 C7 H73 110.2 no
H71 C7 H73 108.2 no
H72 C7 H73 108.3 no
C5 C9 H91 108.8 no
C5 C9 H92 112.5 no
H91 C9 H92 110.0 no
C5 C9 H93 109.3 no
H91 C9 H93 107.1 no
H92 C9 H93 109.0 no
C5 C10 H101 109.1 no
C5 C10 H102 110.3 no
H101 C10 H102 110.2 no
C5 C10 H103 111.2 no
H101 C10 H103 109.6 no
H102 C10 H103 106.6 no
C6 C11 C12 111.68(8) yes
C6 C11 H111 106.4 no
C12 C11 H111 109.2 no
C6 C11 H112 109.9 no
C12 C11 H112 110.3 no
H111 C11 H112 109.2 no
C11 C12 C13 110.76(8) yes
C11 C12 H121 109.3 no
C13 C12 H121 109.5 no
C11 C12 H122 109.8 no
C13 C12 H122 110.5 no
H121 C12 H122 106.9 no
C2 C13 C12 112.92(8) yes
C2 C13 H131 107.6 no
C12 C13 H131 109.2 no
C2 C13 H132 109.1 no
C12 C13 H132 110.1 no
H131 C13 H132 107.7 no

loop_
_geom_bond_atom_site_label_1
_geom_bond_atom_site_label_2
_geom_bond_distance
_geom_bond_publ_flag
N1 C2 1.4707(11) yes
N1 C6 1.4649(11) yes
N1 H11 0.868 no
C2 C3 1.5491(12) yes
C2 C7 1.5265(13) yes
C2 C13 1.5333(12) yes
C3 C4 1.5062(12) yes
C3 H31 0.988 no
C3 H32 0.974 no
C4 C5 1.5236(11) yes
C4 O8 1.2209(11) yes
C5 C6 1.5620(12) yes
C5 C9 1.5425(12) yes
C5 C10 1.5302(12) yes
C6 C11 1.5339(13) yes
C6 H61 0.994 no
C7 H71 1.001 no
C7 H72 0.984 no
C7 H73 0.999 no
C9 H91 0.974 no
C9 H92 0.967 no
C9 H93 0.974 no
C10 H101 0.982 no
C10 H102 0.979 no
C10 H103 0.989 no
C11 C12 1.5264(14) yes
C11 H111 0.976 no
C11 H112 0.964 no
C12 C13 1.5271(13) yes
C12 H121 0.990 no
C12 H122 0.999 no
C13 H131 0.979 no
C13 H132 0.994 no

loop_
_geom_hbond_atom_site_label_D
_geom_hbond_atom_site_label_H
_geom_hbond_atom_site_label_A
_geom_hbond_site_symmetry_A
_geom_hbond_angle_DHA
_geom_hbond_distance_DH
_geom_hbond_distance_HA
_geom_hbond_distance_DA
_geom_hbond_publ_flag
C3 H32 O8 3_456 149.31(3) 0.974 2.549 3.4228(13) yes
N1 H11 O8 1_455 160.47(3) 0.868 2.332 3.1637(13) yes
